data_7061197
loop_
_publ_author_name
'Liu, Nian'
'Liu, Li'
'Zhong, Xin-Xin'
'Li, Fa-Bao'
'Li, Feng-Yan'
'Qin, Hai-Mei'

_publ_section_title
;
 Ethynyl \p-coordinated and non-coordinated mononuclear Cu(i) halide
 diphosphine complexes: synthesis and photophysical studies
;
_journal_issue 7
_journal_name_full 'New Journal of Chemistry'
_journal_page_first 3236
_journal_page_last 3247
_journal_paper_doi 10.1039/D1NJ05578J
_journal_volume 46
_journal_year 2022
_chemical_formula_moiety 'C40 H32 Cl Cu O2 P2'
_chemical_formula_sum 'C40 H32 Cl Cu O2 P2'
_chemical_formula_weight 705.58
_space_group_crystal_system triclinic
_space_group_IT_number 2
_space_group_name_Hall '-P 1'
_space_group_name_H-M_alt 'P -1'
_atom_sites_solution_hydrogens geom
_atom_sites_solution_primary dual
_audit_creation_date 2020-08-01
_audit_creation_method
;
Olex2 1.2
(compiled 2018.05.29 svn.r3508 for OlexSys, GUI svn.r5506)
;
_audit_update_record
;
2021-08-21 deposited with the CCDC.	2022-01-12 downloaded from the CCDC.
;
_cell_angle_alpha 65.047(4)
_cell_angle_beta 63.653(5)
_cell_angle_gamma 68.840(5)
_cell_formula_units_Z 2
_cell_length_a 13.3273(7)
_cell_length_b 13.4397(7)
_cell_length_c 14.4861(6)
_cell_measurement_reflns_used 7066
_cell_measurement_temperature 295
_cell_measurement_theta_max 27.2190
_cell_measurement_theta_min 4.1590
_cell_volume 2059.3(2)
_computing_cell_refinement 'CrysAlisPro 1.171.40.53 (Rigaku OD, 2019)'
_computing_data_collection 'CrysAlisPro 1.171.40.53 (Rigaku OD, 2019)'
_computing_data_reduction 'CrysAlisPro 1.171.40.53 (Rigaku OD, 2019)'
_computing_molecular_graphics 'Olex2 (Dolomanov et al., 2009)'
_computing_publication_material 'Olex2 (Dolomanov et al., 2009)'
_computing_structure_refinement 'ShelXL (Sheldrick, 2015)'
_computing_structure_solution 'ShelXT (Sheldrick, 2015)'
_diffrn_ambient_temperature 295
_diffrn_detector 'CCD plate'
_diffrn_detector_area_resol_mean 8.0353
_diffrn_detector_type EosS2
_diffrn_measured_fraction_theta_full 0.996
_diffrn_measured_fraction_theta_max 0.843
_diffrn_measurement_details
;
List of Runs (angles in degrees, time in seconds):

  # Type    Start    End  Width  t~exp~   \w     \q     \k     \f   Frames
#--------------------------------------------------------------------------
  1  \w    -43.00  52.00   1.00   10.36    --  -15.92  77.00  90.00   95
  2  \w    -57.00  -2.00   1.00   10.36    --  -15.92 -57.00-120.00   55
  3  \w    -61.00   1.00   1.00   10.36    --  -15.92 -57.00 -30.00   62
  4  \w    -86.00 -45.00   1.00   10.36    --  -15.92 -19.00 -60.00   41
  5  \w    -18.00  13.00   1.00   10.36    --  -15.92 -19.00 -60.00   31
  6  \w    -11.00  15.00   1.00   10.36    --  -15.92  57.00 -90.00   26
  7  \w     -7.00  76.00   1.00   10.36    --   16.70  77.00-150.00   83
;
_diffrn_measurement_device 'four-circle diffractometer'
_diffrn_measurement_device_type 'SuperNova, Single source at offset/far, EosS2'
_diffrn_measurement_method '\w scans'
_diffrn_orient_matrix_type 'CrysAlisPro convention (1999,Acta A55,543-557)'
_diffrn_orient_matrix_UB_11 0.0504750000
_diffrn_orient_matrix_UB_12 -0.0165361000
_diffrn_orient_matrix_UB_13 0.0126941000
_diffrn_orient_matrix_UB_21 0.0334276000
_diffrn_orient_matrix_UB_22 0.0111735000
_diffrn_orient_matrix_UB_23 -0.0559541000
_diffrn_orient_matrix_UB_31 -0.0055852000
_diffrn_orient_matrix_UB_32 0.0561472000
_diffrn_orient_matrix_UB_33 -0.0042449000
_diffrn_radiation_monochromator mirror
_diffrn_radiation_probe x-ray
_diffrn_radiation_type MoK\a
_diffrn_radiation_wavelength 0.71073
_diffrn_reflns_av_R_equivalents 0.0234
_diffrn_reflns_av_unetI/netI 0.0477
_diffrn_reflns_Laue_measured_fraction_full 0.996
_diffrn_reflns_Laue_measured_fraction_max 0.843
_diffrn_reflns_limit_h_max 17
_diffrn_reflns_limit_h_min -18
_diffrn_reflns_limit_k_max 16
_diffrn_reflns_limit_k_min -18
_diffrn_reflns_limit_l_max 18
_diffrn_reflns_limit_l_min -19
_diffrn_reflns_number 18146
_diffrn_reflns_point_group_measured_fraction_full 0.996
_diffrn_reflns_point_group_measured_fraction_max 0.843
_diffrn_reflns_theta_full 25.242
_diffrn_reflns_theta_max 29.244
_diffrn_reflns_theta_min 3.305
_diffrn_source 'micro-focus sealed X-ray tube'
_diffrn_source_type 'SuperNova (Mo) X-ray Source'
_exptl_absorpt_coefficient_mu 0.701
_exptl_absorpt_correction_T_max 1.00000
_exptl_absorpt_correction_T_min 0.53038
_exptl_absorpt_correction_type multi-scan
_exptl_absorpt_process_details
;
CrysAlisPro 1.171.40.53 (Rigaku Oxford Diffraction, 2019)
Empirical absorption correction using spherical harmonics,
 implemented in SCALE3 ABSPACK scaling algorithm.
;
_exptl_crystal_colour yellow
_exptl_crystal_colour_primary yellow
_exptl_crystal_density_diffrn 1.138
_exptl_crystal_description block
_exptl_crystal_F_000 728
_exptl_crystal_size_max 0.04
_exptl_crystal_size_mid 0.03
_exptl_crystal_size_min 0.02
_refine_diff_density_max 0.596
_refine_diff_density_min -0.479
_refine_diff_density_rms 0.067
_refine_ls_extinction_method none
_refine_ls_goodness_of_fit_ref 1.039
_refine_ls_hydrogen_treatment constr
_refine_ls_matrix_type full
_refine_ls_number_parameters 417
_refine_ls_number_reflns 9454
_refine_ls_number_restraints 14
_refine_ls_restrained_S_all 1.041
_refine_ls_R_factor_all 0.0682
_refine_ls_R_factor_gt 0.0502
_refine_ls_shift/su_max 0.002
_refine_ls_shift/su_mean 0.000
_refine_ls_structure_factor_coef Fsqd
_refine_ls_weighting_details 'w=1/[\s^2^(Fo^2^)+(0.0747P)^2^+0.5833P] where P=(Fo^2^+2Fc^2^)/3'
_refine_ls_weighting_scheme calc
_refine_ls_wR_factor_gt 0.1394
_refine_ls_wR_factor_ref 0.1492
_reflns_Friedel_coverage 0.000
_reflns_number_gt 6935
_reflns_number_total 9454
_reflns_threshold_expression 'I > 2\s(I)'
_cod_data_source_file d1nj05578j2.cif
_cod_data_source_block s3-cl
_cod_depositor_comments 'Adding full bibliography for 7061196--7061202.cif.'
_cod_database_code 7061197
_shelx_shelxl_version_number 2014/7
_shelx_space_group_comment
;
The symmetry employed for this shelxl refinement is uniquely defined
by the following loop, which should always be used as a source of
symmetry information in preference to the above space-group names.
They are only intended as comments.
;
_shelx_estimated_absorpt_t_max 0.986
_shelx_estimated_absorpt_t_min 0.972
_reflns_odcompleteness_completeness 99.75
_reflns_odcompleteness_iscentric 1
_reflns_odcompleteness_theta 26.32
_olex2_refinement_description
;
1. Fixed Uiso
 At 1.2 times of:
  All C(H) groups
 At 1.5 times of:
  All C(H,H,H) groups
2. Rigid bond restraints
 C19, C20
 with sigma for 1-2 distances of 0.0008 and sigma for 1-3 distances of 0.02
 C20, C21
 with sigma for 1-2 distances of 0.0008 and sigma for 1-3 distances of 0.02
3. Uiso/Uaniso restraints and constraints
C19 \\sim C20: within 2A with sigma of 0.0008 and sigma for terminal atoms of
0.02
C20 \\sim C21: within 2A with sigma of 0.0008 and sigma for terminal atoms of
0.02
4.a Aromatic/amide H refined with riding coordinates:
 C10(H10), C4(H4), C1(H1), C3(H3), C2(H2), C34(H34), C13(H13), C40(H40),
 C33(H33), C18(H18), C28(H28), C39(H39), C24(H24), C30(H30), C19(H19), C38(H38),
  C22(H22), C25(H25), C32(H32), C36(H36), C37(H37), C27(H27), C26(H26),
 C31(H31), C20(H20), C21(H21)
4.b Idealised Me refined as rotating group:
 C16(H16A,H16B,H16C), C15(H15A,H15B,H15C)
;
_olex2_submission_special_instructions 'No special instructions were received'
_oxdiff_exptl_absorpt_empirical_details
;
Empirical correction (ABSPACK) includes:
- Absorption correction using spherical harmonics
- Frame scaling
;
_oxdiff_exptl_absorpt_empirical_full_max 2.149
_oxdiff_exptl_absorpt_empirical_full_min 0.589

loop_
_space_group_symop_operation_xyz
'x, y, z'
'-x, -y, -z'

loop_
_atom_site_label
_atom_site_type_symbol
_atom_site_fract_x
_atom_site_fract_y
_atom_site_fract_z
_atom_site_U_iso_or_equiv
_atom_site_adp_type
_atom_site_occupancy
_atom_site_site_symmetry_order
_atom_site_calc_flag
_atom_site_refinement_flags_posn
_atom_site_refinement_flags_adp
_atom_site_refinement_flags_occupancy
_atom_site_disorder_assembly
_atom_site_disorder_group
Cu1 Cu 0.51867(3) 0.52014(3) 0.22153(3) 0.03851(11) Uani 1 1 d . . . . .
P2 P 0.52071(6) 0.70591(5) 0.15676(6) 0.03187(16) Uani 1 1 d . . . . .
P1 P 0.39946(6) 0.41744(6) 0.36753(6) 0.03326(17) Uani 1 1 d . . . . .
Cl1 Cl 0.69520(6) 0.43168(6) 0.13198(6) 0.04666(19) Uani 1 1 d . . . . .
O1 O 0.1252(2) 0.19323(19) 0.40045(19) 0.0578(6) Uani 1 1 d . . . . .
O2 O 0.1221(2) 0.3060(2) 0.20834(19) 0.0590(6) Uani 1 1 d . . . . .
C6 C 0.5258(2) 0.7516(2) 0.0172(2) 0.0318(6) Uani 1 1 d . . . . .
C29 C 0.6378(2) 0.7554(2) 0.1448(2) 0.0352(6) Uani 1 1 d . . . . .
C5 C 0.4672(2) 0.6989(2) -0.0039(2) 0.0323(6) Uani 1 1 d . . . . .
C10 C 0.2468(2) 0.4192(2) 0.1760(2) 0.0374(6) Uani 1 1 d . . . . .
H10 H 0.2459 0.4600 0.1061 0.045 Uiso 1 1 calc R . . . .
C9 C 0.3112(2) 0.4427(2) 0.2167(2) 0.0324(6) Uani 1 1 d . . . . .
C7 C 0.4174(2) 0.6071(2) 0.0794(2) 0.0346(6) Uani 1 1 d . . . . .
C14 C 0.3126(2) 0.3829(2) 0.3217(2) 0.0347(6) Uani 1 1 d . . . . .
C4 C 0.4586(2) 0.7352(2) -0.1058(2) 0.0383(6) Uani 1 1 d . . . . .
H4 H 0.4187 0.7012 -0.1189 0.046 Uiso 1 1 calc R . . . .
C35 C 0.3927(2) 0.8023(2) 0.2156(2) 0.0368(6) Uani 1 1 d . . . . .
C11 C 0.1851(2) 0.3359(2) 0.2396(2) 0.0416(7) Uani 1 1 d . . . . .
C8 C 0.3737(2) 0.5300(2) 0.1454(2) 0.0353(6) Uani 1 1 d . . . . .
C1 C 0.5786(3) 0.8368(2) -0.0676(2) 0.0398(7) Uani 1 1 d . . . . .
H1 H 0.6189 0.8714 -0.0556 0.048 Uiso 1 1 calc R . . . .
C3 C 0.5091(3) 0.8214(2) -0.1875(2) 0.0419(7) Uani 1 1 d . . . . .
H3 H 0.5013 0.8468 -0.2550 0.050 Uiso 1 1 calc R . . . .
C2 C 0.5715(3) 0.8707(2) -0.1700(2) 0.0434(7) Uani 1 1 d . . . . .
H2 H 0.6086 0.9263 -0.2265 0.052 Uiso 1 1 calc R . . . .
C23 C 0.4605(2) 0.2804(2) 0.4458(2) 0.0369(6) Uani 1 1 d . . . . .
C17 C 0.2960(3) 0.4841(2) 0.4705(2) 0.0403(7) Uani 1 1 d . . . . .
C34 C 0.6311(3) 0.8686(2) 0.1235(3) 0.0451(7) Uani 1 1 d . . . . .
H34 H 0.5640 0.9212 0.1182 0.054 Uiso 1 1 calc R . . . .
C13 C 0.2499(2) 0.2986(2) 0.3851(2) 0.0381(6) Uani 1 1 d . . . . .
H13 H 0.2502 0.2583 0.4553 0.046 Uiso 1 1 calc R . . . .
C40 C 0.3314(3) 0.8923(3) 0.1564(3) 0.0480(8) Uani 1 1 d . . . . .
H40 H 0.3542 0.9059 0.0823 0.058 Uiso 1 1 calc R . . . .
C12 C 0.1876(2) 0.2738(2) 0.3457(2) 0.0400(7) Uani 1 1 d . . . . .
C33 C 0.7238(3) 0.9024(3) 0.1104(3) 0.0556(9) Uani 1 1 d . . . . .
H33 H 0.7193 0.9782 0.0949 0.067 Uiso 1 1 calc R . . . .
C18 C 0.3352(3) 0.5031(3) 0.5334(3) 0.0625(10) Uani 1 1 d . . . . .
H18 H 0.4118 0.4768 0.5278 0.075 Uiso 1 1 calc R . . . .
C28 C 0.5666(3) 0.2261(3) 0.3919(3) 0.0510(8) Uani 1 1 d . . . . .
H28 H 0.6071 0.2629 0.3209 0.061 Uiso 1 1 calc R . . . .
C39 C 0.2358(3) 0.9630(3) 0.2061(3) 0.0615(10) Uani 1 1 d . . . . .
H39 H 0.1951 1.0235 0.1654 0.074 Uiso 1 1 calc R . . . .
C24 C 0.4039(3) 0.2242(3) 0.5529(3) 0.0510(8) Uani 1 1 d . . . . .
H24 H 0.3329 0.2602 0.5910 0.061 Uiso 1 1 calc R . . . .
C30 C 0.7382(3) 0.6800(3) 0.1531(3) 0.0529(8) Uani 1 1 d . . . . .
H30 H 0.7445 0.6043 0.1665 0.064 Uiso 1 1 calc R . . . .
C19 C 0.2570(4) 0.5634(3) 0.6074(3) 0.0771(8) Uani 1 1 d . U . . .
H19 H 0.2829 0.5766 0.6503 0.093 Uiso 1 1 calc R . . . .
C38 C 0.2019(3) 0.9431(3) 0.3156(4) 0.0673(11) Uani 1 1 d . . . . .
H38 H 0.1381 0.9903 0.3491 0.081 Uiso 1 1 calc R . . . .
C22 C 0.1828(3) 0.5220(3) 0.4821(3) 0.0578(9) Uani 1 1 d . . . . .
H22 H 0.1545 0.5092 0.4407 0.069 Uiso 1 1 calc R . . . .
C25 C 0.4515(3) 0.1158(3) 0.6035(3) 0.0600(9) Uani 1 1 d . . . . .
H25 H 0.4124 0.0787 0.6750 0.072 Uiso 1 1 calc R . . . .
C32 C 0.8220(3) 0.8265(4) 0.1196(3) 0.0647(10) Uani 1 1 d . . . . .
H32 H 0.8841 0.8500 0.1110 0.078 Uiso 1 1 calc R . . . .
C36 C 0.3568(3) 0.7826(3) 0.3265(3) 0.0582(9) Uani 1 1 d . . . . .
H36 H 0.3965 0.7217 0.3680 0.070 Uiso 1 1 calc R . . . .
C37 C 0.2619(4) 0.8539(4) 0.3753(3) 0.0770(12) Uani 1 1 d . . . . .
H37 H 0.2387 0.8409 0.4494 0.092 Uiso 1 1 calc R . . . .
C27 C 0.6136(3) 0.1165(3) 0.4432(3) 0.0676(11) Uani 1 1 d . . . . .
H27 H 0.6844 0.0798 0.4056 0.081 Uiso 1 1 calc R . . . .
C26 C 0.5567(3) 0.0631(3) 0.5477(3) 0.0657(10) Uani 1 1 d . . . . .
H26 H 0.5891 -0.0098 0.5817 0.079 Uiso 1 1 calc R . . . .
C31 C 0.8286(3) 0.7144(3) 0.1420(4) 0.0709(12) Uani 1 1 d . . . . .
H31 H 0.8951 0.6620 0.1496 0.085 Uiso 1 1 calc R . . . .
C16 C 0.1177(4) 0.1325(3) 0.5093(3) 0.0755(12) Uani 1 1 d . . . . .
H16A H 0.1929 0.0933 0.5121 0.113 Uiso 1 1 calc GR . . . .
H16B H 0.0702 0.0793 0.5390 0.113 Uiso 1 1 calc GR . . . .
H16C H 0.0847 0.1835 0.5508 0.113 Uiso 1 1 calc GR . . . .
C20 C 0.1482(4) 0.6007(4) 0.6158(4) 0.0795(8) Uani 1 1 d . U . . .
H20 H 0.0981 0.6417 0.6631 0.095 Uiso 1 1 calc R . . . .
C15 C 0.1134(4) 0.3702(5) 0.1055(4) 0.0947(16) Uani 1 1 d . . . . .
H15A H 0.1835 0.3497 0.0505 0.142 Uiso 1 1 calc GR . . . .
H15B H 0.0997 0.4485 0.0959 0.142 Uiso 1 1 calc GR . . . .
H15C H 0.0510 0.3561 0.0997 0.142 Uiso 1 1 calc GR . . . .
C21 C 0.1100(4) 0.5797(4) 0.5562(4) 0.0798(8) Uani 1 1 d . U . . .
H21 H 0.0326 0.6043 0.5645 0.096 Uiso 1 1 calc R . . . .

loop_
_atom_site_aniso_label
_atom_site_aniso_U_11
_atom_site_aniso_U_22
_atom_site_aniso_U_33
_atom_site_aniso_U_23
_atom_site_aniso_U_13
_atom_site_aniso_U_12
Cu1 0.0464(2) 0.03149(19) 0.0318(2) -0.00464(14) -0.00860(15) -0.01460(15)
P2 0.0380(4) 0.0282(3) 0.0296(4) -0.0061(3) -0.0113(3) -0.0111(3)
P1 0.0366(4) 0.0317(4) 0.0266(4) -0.0047(3) -0.0083(3) -0.0107(3)
Cl1 0.0452(4) 0.0411(4) 0.0450(4) -0.0130(3) -0.0067(3) -0.0117(3)
O1 0.0642(14) 0.0521(13) 0.0526(15) -0.0030(11) -0.0081(11) -0.0390(11)
O2 0.0670(15) 0.0735(16) 0.0531(15) -0.0124(12) -0.0182(12) -0.0450(13)
C6 0.0376(14) 0.0266(13) 0.0292(14) -0.0072(11) -0.0098(11) -0.0088(11)
C29 0.0429(15) 0.0346(14) 0.0309(14) -0.0079(11) -0.0139(12) -0.0126(12)
C5 0.0361(14) 0.0247(12) 0.0316(14) -0.0048(10) -0.0102(11) -0.0083(11)
C10 0.0432(15) 0.0389(15) 0.0295(14) -0.0059(12) -0.0106(12) -0.0164(12)
C9 0.0333(13) 0.0300(13) 0.0296(14) -0.0077(11) -0.0060(11) -0.0102(11)
C7 0.0412(15) 0.0355(14) 0.0310(14) -0.0069(12) -0.0138(12) -0.0150(12)
C14 0.0364(14) 0.0302(13) 0.0317(14) -0.0091(11) -0.0055(11) -0.0097(11)
C4 0.0460(16) 0.0355(15) 0.0370(16) -0.0087(12) -0.0160(13) -0.0137(12)
C35 0.0400(15) 0.0344(14) 0.0374(16) -0.0112(12) -0.0096(12) -0.0143(12)
C11 0.0399(15) 0.0458(17) 0.0390(16) -0.0137(13) -0.0041(12) -0.0204(13)
C8 0.0394(14) 0.0361(14) 0.0316(15) -0.0092(12) -0.0115(12) -0.0119(12)
C1 0.0484(16) 0.0333(14) 0.0378(16) -0.0082(12) -0.0105(13) -0.0177(13)
C3 0.0556(18) 0.0342(15) 0.0319(15) -0.0052(12) -0.0159(13) -0.0101(13)
C2 0.0564(18) 0.0342(15) 0.0325(16) -0.0019(12) -0.0098(13) -0.0193(13)
C23 0.0419(15) 0.0351(14) 0.0284(14) -0.0003(11) -0.0129(12) -0.0129(12)
C17 0.0502(17) 0.0392(15) 0.0295(15) -0.0104(12) -0.0076(12) -0.0158(13)
C34 0.0507(17) 0.0389(16) 0.0522(19) -0.0123(14) -0.0218(15) -0.0137(14)
C13 0.0419(15) 0.0345(14) 0.0314(15) -0.0061(12) -0.0068(12) -0.0138(12)
C40 0.0440(17) 0.0431(17) 0.0486(19) -0.0128(14) -0.0111(14) -0.0084(14)
C12 0.0393(15) 0.0370(15) 0.0351(16) -0.0083(12) -0.0007(12) -0.0178(12)
C33 0.066(2) 0.0526(19) 0.063(2) -0.0193(17) -0.0213(18) -0.0282(17)
C18 0.071(2) 0.074(2) 0.053(2) -0.0271(19) -0.0180(18) -0.023(2)
C28 0.0523(18) 0.0433(17) 0.0337(17) 0.0044(13) -0.0105(14) -0.0100(15)
C39 0.0447(18) 0.048(2) 0.080(3) -0.0212(19) -0.0173(18) -0.0025(15)
C24 0.0537(18) 0.0524(19) 0.0331(17) -0.0054(14) -0.0074(14) -0.0156(15)
C30 0.0547(19) 0.0481(18) 0.066(2) -0.0192(17) -0.0318(17) -0.0062(16)
C19 0.0892(17) 0.0776(17) 0.0665(16) -0.0433(14) -0.0106(15) -0.0158(15)
C38 0.047(2) 0.067(2) 0.086(3) -0.048(2) 0.000(2) -0.0114(18)
C22 0.0494(19) 0.065(2) 0.065(2) -0.0367(19) -0.0162(17) -0.0033(17)
C25 0.079(2) 0.051(2) 0.0334(17) 0.0077(15) -0.0169(17) -0.0250(18)
C32 0.051(2) 0.090(3) 0.076(3) -0.035(2) -0.0223(18) -0.027(2)
C36 0.064(2) 0.058(2) 0.0429(19) -0.0182(16) -0.0117(16) -0.0084(17)
C37 0.079(3) 0.091(3) 0.053(2) -0.042(2) 0.005(2) -0.021(2)
C27 0.060(2) 0.050(2) 0.053(2) 0.0023(17) -0.0122(17) 0.0010(17)
C26 0.081(3) 0.0419(18) 0.050(2) 0.0097(16) -0.028(2) -0.0093(18)
C31 0.0467(19) 0.072(3) 0.117(4) -0.048(3) -0.044(2) 0.0039(18)
C16 0.078(3) 0.059(2) 0.064(3) 0.0175(19) -0.018(2) -0.039(2)
C20 0.0879(17) 0.0776(17) 0.0679(16) -0.0426(14) -0.0077(14) -0.0130(14)
C15 0.123(4) 0.141(4) 0.058(3) -0.004(3) -0.040(3) -0.090(3)
C21 0.0858(17) 0.0785(17) 0.0693(17) -0.0418(14) -0.0085(14) -0.0122(15)

loop_
_atom_type_symbol
_atom_type_description
_atom_type_scat_dispersion_real
_atom_type_scat_dispersion_imag
_atom_type_scat_source
C C 0.0033 0.0016 'International Tables Vol C Tables 4.2.6.8 and 6.1.1.4'
H H 0.0000 0.0000 'International Tables Vol C Tables 4.2.6.8 and 6.1.1.4'
Cl Cl 0.1484 0.1585 'International Tables Vol C Tables 4.2.6.8 and 6.1.1.4'
Cu Cu 0.3201 1.2651 'International Tables Vol C Tables 4.2.6.8 and 6.1.1.4'
O O 0.0106 0.0060 'International Tables Vol C Tables 4.2.6.8 and 6.1.1.4'
P P 0.1023 0.0942 'International Tables Vol C Tables 4.2.6.8 and 6.1.1.4'

loop_
_geom_angle_atom_site_label_1
_geom_angle_atom_site_label_2
_geom_angle_atom_site_label_3
_geom_angle
_geom_angle_site_symmetry_1
_geom_angle_site_symmetry_3
_geom_angle_publ_flag
P2 Cu1 Cl1 106.47(3) . . ?
P1 Cu1 P2 132.67(3) . . ?
P1 Cu1 Cl1 119.39(3) . . ?
C6 P2 Cu1 104.99(8) . . ?
C6 P2 C35 102.40(13) . . ?
C29 P2 Cu1 121.77(9) . . ?
C29 P2 C6 103.78(12) . . ?
C29 P2 C35 103.20(12) . . ?
C35 P2 Cu1 118.20(9) . . ?
C14 P1 Cu1 108.12(9) . . ?
C14 P1 C17 104.89(13) . . ?
C23 P1 Cu1 118.63(9) . . ?
C23 P1 C14 102.76(13) . . ?
C23 P1 C17 103.70(13) . . ?
C17 P1 Cu1 117.06(9) . . ?
C12 O1 C16 117.8(3) . . ?
C11 O2 C15 116.7(3) . . ?
C5 C6 P2 116.63(19) . . ?
C1 C6 P2 124.8(2) . . ?
C1 C6 C5 118.5(3) . . ?
C34 C29 P2 122.2(2) . . ?
C30 C29 P2 119.4(2) . . ?
C30 C29 C34 118.3(3) . . ?
C6 C5 C7 120.0(2) . . ?
C4 C5 C6 120.3(2) . . ?
C4 C5 C7 119.7(2) . . ?
C11 C10 C9 120.2(3) . . ?
C10 C9 C8 116.8(2) . . ?
C14 C9 C10 120.5(2) . . ?
C14 C9 C8 122.7(2) . . ?
C8 C7 C5 176.5(3) . . ?
C9 C14 P1 117.7(2) . . ?
C9 C14 C13 118.7(3) . . ?
C13 C14 P1 123.6(2) . . ?
C3 C4 C5 120.1(3) . . ?
C40 C35 P2 123.9(2) . . ?
C40 C35 C36 118.8(3) . . ?
C36 C35 P2 117.3(2) . . ?
O2 C11 C10 125.0(3) . . ?
O2 C11 C12 115.6(3) . . ?
C10 C11 C12 119.4(3) . . ?
C7 C8 C9 172.5(3) . . ?
C2 C1 C6 120.6(3) . . ?
C4 C3 C2 120.5(3) . . ?
C3 C2 C1 120.0(3) . . ?
C28 C23 P1 117.1(2) . . ?
C28 C23 C24 118.3(3) . . ?
C24 C23 P1 124.4(2) . . ?
C18 C17 P1 118.7(3) . . ?
C22 C17 P1 122.2(2) . . ?
C22 C17 C18 118.9(3) . . ?
C33 C34 C29 120.0(3) . . ?
C12 C13 C14 121.4(3) . . ?
C35 C40 C39 120.9(3) . . ?
O1 C12 C11 114.5(3) . . ?
O1 C12 C13 125.7(3) . . ?
C13 C12 C11 119.8(3) . . ?
C32 C33 C34 120.8(3) . . ?
C17 C18 C19 119.2(4) . . ?
C23 C28 C27 120.4(3) . . ?
C38 C39 C40 119.7(4) . . ?
C25 C24 C23 120.9(3) . . ?
C31 C30 C29 121.1(3) . . ?
C20 C19 C18 120.7(4) . . ?
C37 C38 C39 120.0(3) . . ?
C17 C22 C21 119.6(4) . . ?
C26 C25 C24 119.6(3) . . ?
C33 C32 C31 119.5(3) . . ?
C37 C36 C35 119.9(4) . . ?
C38 C37 C36 120.7(4) . . ?
C26 C27 C28 120.3(3) . . ?
C27 C26 C25 120.4(3) . . ?
C30 C31 C32 120.4(3) . . ?
C19 C20 C21 119.9(4) . . ?
C20 C21 C22 121.7(4) . . ?

loop_
_geom_bond_atom_site_label_1
_geom_bond_atom_site_label_2
_geom_bond_distance
_geom_bond_site_symmetry_2
_geom_bond_publ_flag
Cu1 P2 2.2726(7) . ?
Cu1 P1 2.2450(8) . ?
Cu1 Cl1 2.2813(8) . ?
P2 C6 1.825(3) . ?
P2 C29 1.822(3) . ?
P2 C35 1.833(3) . ?
P1 C14 1.825(3) . ?
P1 C23 1.821(3) . ?
P1 C17 1.827(3) . ?
O1 C12 1.354(3) . ?
O1 C16 1.413(4) . ?
O2 C11 1.343(4) . ?
O2 C15 1.406(5) . ?
C6 C5 1.414(4) . ?
C6 C1 1.394(4) . ?
C29 C34 1.396(4) . ?
C29 C30 1.375(4) . ?
C5 C7 1.429(4) . ?
C5 C4 1.390(4) . ?
C10 C9 1.410(4) . ?
C10 C11 1.378(4) . ?
C9 C14 1.393(4) . ?
C9 C8 1.433(4) . ?
C7 C8 1.197(4) . ?
C14 C13 1.395(4) . ?
C4 C3 1.377(4) . ?
C35 C40 1.378(4) . ?
C35 C36 1.390(4) . ?
C11 C12 1.416(4) . ?
C1 C2 1.393(4) . ?
C3 C2 1.386(4) . ?
C23 C28 1.377(4) . ?
C23 C24 1.390(4) . ?
C17 C18 1.373(5) . ?
C17 C22 1.362(5) . ?
C34 C33 1.376(4) . ?
C13 C12 1.380(4) . ?
C40 C39 1.390(4) . ?
C33 C32 1.359(5) . ?
C18 C19 1.422(5) . ?
C28 C27 1.392(4) . ?
C39 C38 1.372(5) . ?
C24 C25 1.381(5) . ?
C30 C31 1.363(5) . ?
C19 C20 1.319(6) . ?
C38 C37 1.369(6) . ?
C22 C21 1.389(5) . ?
C25 C26 1.372(5) . ?
C32 C31 1.378(5) . ?
C36 C37 1.386(5) . ?
C27 C26 1.357(5) . ?
C20 C21 1.336(6) . ?

loop_
_smtbx_masks_void_nr
_smtbx_masks_void_average_x
_smtbx_masks_void_average_y
_smtbx_masks_void_average_z
_smtbx_masks_void_volume
_smtbx_masks_void_count_electrons
_smtbx_masks_void_content
1 0.000 0.000 0.000 528.5 88.9 dichloromethane
